data_4030477
loop_
_publ_author_name
'Lin, Y.'
'Jones, P.G.'
'Schmutzler, R.'
'Sheldrick, G. M.'

_publ_section_title
;
 Preparation and X-ray structures of gold(I) complexes with some
 fluoro-phosphorus(III) ligands
;
_journal_name_full 'European Journal of Solid State and Inorganic Chemistry'
_journal_page_first 887
_journal_page_last 898
_journal_volume 29
_journal_year 1992
_chemical_formula_sum 'C8 H9 Au Cl F2 P'
_chemical_formula_weight 406.5
_space_group_IT_number 64
_symmetry_cell_setting orthorhombic
_symmetry_Int_Tables_number 64
_symmetry_space_group_name_Hall '-C 2ac 2'
_symmetry_space_group_name_H-M 'C m c a'
_cell_angle_alpha 90
_cell_angle_beta 90
_cell_angle_gamma 90
_cell_formula_units_Z 8
_cell_length_a 6.620(3)
_cell_length_b 28.350(8)
_cell_length_c 11.343(2)
_cell_volume 2128.8(12)
_diffrn_ambient_temperature 178
_diffrn_radiation_probe x-ray
_diffrn_radiation_type MoK\a
_diffrn_radiation_wavelength 0.71069
_exptl_absorpt_coefficient_mu 1.42
_exptl_crystal_density_diffrn 2.54
_exptl_crystal_F_000 1488
_refine_ls_number_parameters 52
_refine_ls_number_reflns 1836
_refine_ls_R_factor_gt 0.036
_refine_ls_wR_factor_gt 0.046
_cod_data_source_file EJSSIC-1992-29-887-898-2.cif
_cod_data_source_block complex-2
_cod_original_sg_symbol_Hall '-C 2bc 2'
_cod_database_code 4030477

loop_
_symmetry_equiv_pos_site_id
_symmetry_equiv_pos_as_xyz
1 x,y,z
2 -x,1/2-y,1/2+z
3 x,-y,-z
4 -x,1/2+y,1/2-z
5 -x,-y,-z
6 x,1/2+y,1/2-z
7 -x,y,z
8 x,1/2-y,1/2+z
9 1/2+x,1/2+y,z
10 1/2-x,-y,1/2+z
11 1/2+x,1/2-y,-z
12 1/2-x,y,1/2-z
13 1/2-x,1/2-y,-z
14 1/2+x,y,1/2-z
15 1/2-x,1/2+y,z
16 1/2+x,-y,1/2+z

loop_
_atom_site_label
_atom_site_type_symbol
_atom_site_thermal_displace_type
_atom_site_fract_x
_atom_site_fract_y
_atom_site_fract_z
_atom_site_occupancy
_atom_site_U_iso_or_equiv
Au Au Uiso 0.00000 0.37264(2) 0.27060(4) 1.000 0.0316(2)
Cl Cl Uiso 0.00000 0.41130(10) 0.942(3) 1.000 0.0475(12)
P P Uiso 0.00000 0.33310(10) 0.4363(3) 1.000 0.0342(11)
F F Uiso 0.1776(11) 0.2972(2) 0.4431(4) 1.000 0.063(2)
C1 C Uiso 0.00000 0.3627(4) 0.5766(10) 1.000 0.029(3)
C2 C Uiso 0.00000 0.4113(5) 0.5699(9) 1.000 0.030(3)
C3 C Uiso 0.00000 0.4380(5) 0.6719(10) 1.000 0.037(3)
C4 C Uiso 0.00000 0.4149(5) 0.7815(11) 1.000 0.038(3)
C5 C Uiso 0.00000 0.3657(4) 0.7845(10) 1.000 0.031(3)
C6 C Uiso 0.00000 0.3373(5) 0.6841(10) 1.000 0.033(3)
C7 C Uiso 0.00000 0.2845(5) 0.6917(12) 1.000 0.047(4)
C8 C Uiso 0.00000 0.4907(5) 0.6698(12) 1.000 0.054(4)

loop_
_atom_type_symbol
_atom_type_description
_atom_type_scat_dispersion_real
_atom_type_scat_dispersion_imag
_atom_type_scat_source
C C 0.0033 0.0016 ' International Tables Vol C Tables 4.2.6.8 and 6.1.1.4'
Au Au -2.0133 8.8022 ' International Tables Vol C Tables 4.2.6.8 and 6.1.1.4'
Cl Cl 0.1484 0.1585 ' International Tables Vol C Tables 4.2.6.8 and 6.1.1.4'
F F 0.0171 0.0103 ' International Tables Vol C Tables 4.2.6.8 and 6.1.1.4'
P P 0.1023 0.0942 ' International Tables Vol C Tables 4.2.6.8 and 6.1.1.4'

loop_
_geom_angle_atom_site_label_1
_geom_angle_atom_site_label_2
_geom_angle_atom_site_label_3
_geom_angle
_geom_angle_site_symmetry_1
_geom_angle_site_symmetry_3
_geom_angle_publ_flag
Au P F 112.2(2) . . yes
Au P C1 121.4(4) . . yes
Au P F 112.2(2) . 7_555 yes
F P C1 105.1(3) . . yes
F P F 98.1(4) . 7_555 yes
F P C1 105.1(3) 7_555 . yes
P C1 C2 114.7(8) . . yes
P C1 C6 121.6(9) . . yes
C2 C1 C6 123.7(11) . . no
C1 C2 C3 120.0(11) . . no
C2 C3 C4 119.0(13) . . no
C2 C3 C8 122.3(11) . . no
C4 C3 C8 118.7(11) . . no
Cl C4 C3 155.4(11) . . yes
Cl C4 C5 85.4(8) . . yes
C3 C4 C5 119.2(12) . . no
C4 C5 C6 123.9(11) . . no
C1 C6 C5 114.2(12) . . no
C1 C6 C7 123.9(11) . . no
C5 C6 C7 122.0(11) . . no

loop_
_geom_bond_atom_site_label_1
_geom_bond_atom_site_label_2
_geom_bond_distance
_geom_bond_site_symmetry_2
_geom_bond_publ_flag
Au P 2.188(3) . yes
Cl C4 1.82(4) . yes
P F 1.557(7) . yes
P C1 1.799(12) . yes
P F 1.557(7) 7_555 yes
C1 C2 1.380(18) . no
C1 C6 1.416(17) . no
C2 C3 1.383(17) . no
C3 C4 1.405(18) . no
C3 C8 1.49(2) . no
C4 C5 1.395(18) . no
C5 C6 1.395(17) . no
C6 C7 1.50(2) . no

loop_
_geom_torsion_atom_site_label_1
_geom_torsion_atom_site_label_2
_geom_torsion_atom_site_label_3
_geom_torsion_atom_site_label_4
_geom_torsion
_geom_torsion_publ_flag
Au P C1 C2 0.00 no
Au P C1 C6 -180.00(1) no
F P C1 C2 128.5(3) no
F P C1 C6 -51.5(3) no
P C1 C2 C3 180.00(1) no
C6 C1 C2 C3 0.00 no
P C1 C6 C5 180.00(1) no
P C1 C6 C7 0.00 no
C2 C1 C6 C5 0.00 no
C2 C1 C6 C7 -180.00(1) no
C1 C2 C3 C4 0.00 no
C1 C2 C3 C8 180.00(1) no
C2 C3 C4 Cl -180.00(1) no
C2 C3 C4 C5 0.00 no
C8 C3 C4 Cl 0.00 no
C8 C3 C4 C5 -180.00(1) no
Cl C4 C5 C6 180.00(1) no
C3 C4 C5 C6 0.00 no
C4 C5 C6 C1 0.00 no
C4 C5 C6 C7 180.00(1) no
